data_7010571
loop_
_publ_author_name
'Beer, Paul D.'
'Bernhardt, Paul V.'

_publ_section_title
;
 A ferrocene functionalised macrocyclic receptor for cations and anions
;
_journal_issue 9
_journal_name_full 'Journal of the Chemical Society, Dalton Transactions'
_journal_page_first 1428
_journal_paper_doi 10.1039/b100439p
_journal_year 2001
_chemical_formula_sum 'C34 H50 Fe2 N6'
_chemical_formula_weight 654.50
_chemical_name_systematic
;
?
;
_space_group_IT_number 2
_symmetry_cell_setting triclinic
_symmetry_space_group_name_Hall '-P 1'
_symmetry_space_group_name_H-M 'P -1'
_atom_sites_solution_hydrogens geom
_atom_sites_solution_primary PAtterson
_atom_sites_solution_secondary difmap
_audit_creation_method SHELXL-97
_cell_angle_alpha 115.07(3)
_cell_angle_beta 100.90(4)
_cell_angle_gamma 99.74(3)
_cell_formula_units_Z 1
_cell_length_a 7.679(4)
_cell_length_b 10.914(4)
_cell_length_c 11.027(5)
_cell_measurement_reflns_used 25
_cell_measurement_temperature 296(2)
_cell_measurement_theta_max 14
_cell_measurement_theta_min 10
_cell_volume 789.0(7)
_computing_cell_refinement 'SET4 in CAD4'
_computing_data_collection CAD4
_computing_data_reduction XCAD4
_computing_molecular_graphics PLATON
_computing_publication_material WINGX
_computing_structure_refinement 'SHELXL-97 (Sheldrick, 1997)'
_computing_structure_solution SHELXS
_diffrn_ambient_temperature 296(2)
_diffrn_measured_fraction_theta_full 1.000
_diffrn_measured_fraction_theta_max 1.000
_diffrn_measurement_device_type CAD4
_diffrn_measurement_method '\w-2\q scans'
_diffrn_radiation_monochromator graphite
_diffrn_radiation_source 'fine-focus sealed tube'
_diffrn_radiation_type MoK\a
_diffrn_radiation_wavelength 0.71073
_diffrn_reflns_av_R_equivalents 0.0477
_diffrn_reflns_av_sigmaI/netI 0.0249
_diffrn_reflns_limit_h_max 9
_diffrn_reflns_limit_h_min 0
_diffrn_reflns_limit_k_max 12
_diffrn_reflns_limit_k_min -12
_diffrn_reflns_limit_l_max 12
_diffrn_reflns_limit_l_min -13
_diffrn_reflns_number 2988
_diffrn_reflns_theta_full 24.97
_diffrn_reflns_theta_max 24.97
_diffrn_reflns_theta_min 2.13
_diffrn_standards_decay_% 'less than 5%'
_diffrn_standards_interval_time 7200
_diffrn_standards_number 3
_exptl_absorpt_coefficient_mu 0.953
_exptl_absorpt_correction_T_max 0.8106
_exptl_absorpt_correction_T_min 0.5986
_exptl_absorpt_correction_type \y-scans
_exptl_crystal_colour yellow
_exptl_crystal_density_diffrn 1.377
_exptl_crystal_density_method 'not measured'
_exptl_crystal_description prism
_exptl_crystal_F_000 348
_exptl_crystal_size_max 0.60
_exptl_crystal_size_mid 0.27
_exptl_crystal_size_min 0.23
_refine_diff_density_max 1.073
_refine_diff_density_min -1.417
_refine_diff_density_rms 0.117
_refine_ls_extinction_method none
_refine_ls_goodness_of_fit_ref 1.109
_refine_ls_hydrogen_treatment constr
_refine_ls_matrix_type full
_refine_ls_number_parameters 190
_refine_ls_number_reflns 2762
_refine_ls_number_restraints 0
_refine_ls_restrained_S_all 1.109
_refine_ls_R_factor_all 0.0594
_refine_ls_R_factor_gt 0.0526
_refine_ls_shift/su_max 0.000
_refine_ls_shift/su_mean 0.000
_refine_ls_structure_factor_coef Fsqd
_refine_ls_weighting_details 'calc w=1/[\s^2^(Fo^2^)+(0.1061P)^2^+0.2383P] where P=(Fo^2^+2Fc^2^)/3'
_refine_ls_weighting_scheme calc
_refine_ls_wR_factor_gt 0.1395
_refine_ls_wR_factor_ref 0.1456
_reflns_number_gt 2428
_reflns_number_total 2762
_reflns_threshold_expression >2sigma(I)
_cod_data_source_file b100439p.txt
_cod_data_source_block pb65073
_cod_original_cell_volume 789.0(6)
_cod_database_code 7010571

loop_
_symmetry_equiv_pos_as_xyz
'x, y, z'
'-x, -y, -z'

loop_
_atom_site_label
_atom_site_type_symbol
_atom_site_fract_x
_atom_site_fract_y
_atom_site_fract_z
_atom_site_U_iso_or_equiv
_atom_site_adp_type
_atom_site_occupancy
_atom_site_symmetry_multiplicity
_atom_site_calc_flag
_atom_site_refinement_flags
_atom_site_disorder_assembly
_atom_site_disorder_group
Fe1 Fe 0.49990(5) 0.28077(4) 0.07162(4) 0.0303(2) Uani 1 1 d . . .
C1A C 0.2491(4) 0.2804(3) 0.1125(3) 0.0331(7) Uani 1 1 d . . .
C2A C 0.3104(4) 0.3933(3) 0.0841(4) 0.0381(7) Uani 1 1 d . . .
H2AA H 0.3326 0.4886 0.1446 0.046 Uiso 1 1 calc R . .
C3A C 0.3320(5) 0.3361(4) -0.0515(4) 0.0432(8) Uani 1 1 d . . .
H3AA H 0.3704 0.3868 -0.0960 0.052 Uiso 1 1 calc R . .
C4A C 0.2847(5) 0.1876(4) -0.1079(4) 0.0430(8) Uani 1 1 d . . .
H4AA H 0.2869 0.1236 -0.1959 0.052 Uiso 1 1 calc R . .
C5A C 0.2337(4) 0.1541(3) -0.0065(4) 0.0386(7) Uani 1 1 d . . .
H5AA H 0.1963 0.0638 -0.0167 0.046 Uiso 1 1 calc R . .
C1B C 0.7633(5) 0.3389(4) 0.0619(4) 0.0426(8) Uani 1 1 d . . .
H1BB H 0.7981 0.3765 0.0057 0.051 Uiso 1 1 calc R . .
C2B C 0.7093(5) 0.1934(4) 0.0238(4) 0.0458(8) Uani 1 1 d . . .
H2BB H 0.7025 0.1191 -0.0614 0.055 Uiso 1 1 calc R . .
C3B C 0.6676(5) 0.1820(4) 0.1391(4) 0.0433(8) Uani 1 1 d . . .
H3BB H 0.6279 0.0986 0.1429 0.052 Uiso 1 1 calc R . .
C4B C 0.6968(4) 0.3196(4) 0.2474(4) 0.0395(7) Uani 1 1 d . . .
H4BB H 0.6805 0.3427 0.3351 0.047 Uiso 1 1 calc R . .
C5B C 0.7553(4) 0.4163(4) 0.1990(4) 0.0390(7) Uani 1 1 d . . .
H5BB H 0.7834 0.5139 0.2492 0.047 Uiso 1 1 calc R . .
N1 N 0.0520(3) 0.2148(3) 0.5677(3) 0.0344(6) Uani 1 1 d . . .
H1N H 0.0699 0.1346 0.5656 0.041 Uiso 1 1 d R . .
N2 N 0.1291(3) -0.0580(3) 0.3183(3) 0.0343(6) Uani 1 1 d . . .
H2N H 0.0993 -0.0587 0.2350 0.041 Uiso 1 1 d R . .
N3 N 0.2507(4) 0.1823(3) 0.2746(3) 0.0341(6) Uani 1 1 d . . .
H3N H 0.3612 0.1745 0.2612 0.041 Uiso 1 1 d R . .
C1 C 0.1283(4) -0.2239(3) 0.4143(4) 0.0368(7) Uani 1 1 d . . .
H1C H 0.1399 -0.3171 0.3945 0.044 Uiso 1 1 calc R . .
H1D H 0.2236 -0.1557 0.5000 0.044 Uiso 1 1 calc R . .
C2 C 0.0704(4) 0.2164(3) 0.4395(3) 0.0339(7) Uani 1 1 d . . .
H2C H 0.0567 0.3048 0.4438 0.041 Uiso 1 1 calc R . .
H2D H -0.0282 0.1408 0.3608 0.041 Uiso 1 1 calc R . .
C3 C 0.2567(4) 0.1992(3) 0.4150(3) 0.0316(6) Uani 1 1 d . . .
C4 C 0.2871(4) 0.0621(3) 0.4113(3) 0.0343(7) Uani 1 1 d . . .
H4A H 0.3952 0.0459 0.3805 0.041 Uiso 1 1 calc R . .
H4B H 0.3103 0.0720 0.5050 0.041 Uiso 1 1 calc R . .
C5 C 0.1535(5) -0.1951(3) 0.2947(4) 0.0383(7) Uani 1 1 d . . .
H5A H 0.2763 -0.1978 0.2857 0.046 Uiso 1 1 calc R . .
H5B H 0.0644 -0.2681 0.2078 0.046 Uiso 1 1 calc R . .
C6 C 0.4151(4) 0.3228(3) 0.5320(4) 0.0403(7) Uani 1 1 d . . .
H6A H 0.3973 0.4096 0.5370 0.060 Uiso 1 1 calc R . .
H6B H 0.5303 0.3129 0.5128 0.060 Uiso 1 1 calc R . .
H6C H 0.4173 0.3235 0.6197 0.060 Uiso 1 1 calc R . .
C7 C 0.2074(4) 0.2944(3) 0.2443(4) 0.0370(7) Uani 1 1 d . . .
H7A H 0.2797 0.3855 0.3217 0.044 Uiso 1 1 calc R . .
H7B H 0.0777 0.2890 0.2344 0.044 Uiso 1 1 calc R . .

loop_
_atom_site_aniso_label
_atom_site_aniso_U_11
_atom_site_aniso_U_22
_atom_site_aniso_U_33
_atom_site_aniso_U_23
_atom_site_aniso_U_13
_atom_site_aniso_U_12
Fe1 0.0308(3) 0.0329(3) 0.0372(3) 0.0227(2) 0.0108(2) 0.0152(2)
C1A 0.0262(14) 0.0372(16) 0.0470(17) 0.0289(14) 0.0074(13) 0.0147(12)
C2A 0.0365(17) 0.0398(17) 0.0511(19) 0.0315(15) 0.0105(14) 0.0180(14)
C3A 0.0421(18) 0.054(2) 0.050(2) 0.0399(17) 0.0096(15) 0.0172(16)
C4A 0.0390(18) 0.0504(19) 0.0402(17) 0.0247(16) 0.0038(14) 0.0137(15)
C5A 0.0328(16) 0.0381(17) 0.0495(18) 0.0270(15) 0.0068(14) 0.0094(13)
C1B 0.0346(17) 0.053(2) 0.055(2) 0.0329(17) 0.0212(15) 0.0182(15)
C2B 0.048(2) 0.0455(19) 0.053(2) 0.0238(16) 0.0227(16) 0.0264(16)
C3B 0.0386(18) 0.0461(19) 0.060(2) 0.0345(17) 0.0160(16) 0.0216(15)
C4B 0.0313(16) 0.0546(19) 0.0442(17) 0.0305(16) 0.0103(13) 0.0213(15)
C5B 0.0310(16) 0.0379(16) 0.0481(18) 0.0199(15) 0.0089(13) 0.0135(13)
N1 0.0310(13) 0.0415(14) 0.0472(15) 0.0304(12) 0.0163(11) 0.0187(11)
N2 0.0335(13) 0.0391(14) 0.0427(14) 0.0273(12) 0.0128(11) 0.0168(11)
N3 0.0342(13) 0.0391(14) 0.0472(15) 0.0299(12) 0.0189(11) 0.0203(11)
C1 0.0382(17) 0.0381(16) 0.0522(18) 0.0298(15) 0.0204(14) 0.0232(14)
C2 0.0298(15) 0.0391(16) 0.0454(17) 0.0275(14) 0.0128(13) 0.0174(13)
C3 0.0270(14) 0.0355(15) 0.0434(17) 0.0255(13) 0.0121(12) 0.0148(12)
C4 0.0276(15) 0.0431(17) 0.0480(17) 0.0315(15) 0.0122(13) 0.0194(13)
C5 0.0392(17) 0.0389(16) 0.0499(18) 0.0248(15) 0.0231(15) 0.0206(14)
C6 0.0329(17) 0.0413(17) 0.0485(18) 0.0225(15) 0.0104(14) 0.0124(14)
C7 0.0357(17) 0.0417(17) 0.0516(19) 0.0316(15) 0.0184(14) 0.0219(14)

loop_
_atom_type_symbol
_atom_type_description
_atom_type_scat_dispersion_real
_atom_type_scat_dispersion_imag
_atom_type_scat_source
C C 0.0033 0.0016 'International Tables Vol C Tables 4.2.6.8 and 6.1.1.4'
H H 0.0000 0.0000 'International Tables Vol C Tables 4.2.6.8 and 6.1.1.4'
N N 0.0061 0.0033 'International Tables Vol C Tables 4.2.6.8 and 6.1.1.4'
Fe Fe 0.3463 0.8444 'International Tables Vol C Tables 4.2.6.8 and 6.1.1.4'

loop_
_geom_angle_atom_site_label_1
_geom_angle_atom_site_label_2
_geom_angle_atom_site_label_3
_geom_angle
_geom_angle_site_symmetry_1
_geom_angle_site_symmetry_3
_geom_angle_publ_flag
C3B Fe1 C3A 163.23(15) . . ?
C3B Fe1 C4A 126.09(15) . . ?
C3A Fe1 C4A 40.57(14) . . ?
C3B Fe1 C2A 155.02(15) . . ?
C3A Fe1 C2A 40.40(14) . . ?
C4A Fe1 C2A 68.01(15) . . ?
C3B Fe1 C2B 40.62(15) . . ?
C3A Fe1 C2B 125.64(16) . . ?
C4A Fe1 C2B 107.02(15) . . ?
C2A Fe1 C2B 163.36(14) . . ?
C3B Fe1 C5A 108.31(14) . . ?
C3A Fe1 C5A 67.99(14) . . ?
C4A Fe1 C5A 40.46(14) . . ?
C2A Fe1 C5A 67.76(14) . . ?
C2B Fe1 C5A 119.53(15) . . ?
C3B Fe1 C4B 40.43(14) . . ?
C3A Fe1 C4B 154.58(15) . . ?
C4A Fe1 C4B 164.08(14) . . ?
C2A Fe1 C4B 121.05(14) . . ?
C2B Fe1 C4B 67.98(15) . . ?
C5A Fe1 C4B 127.56(14) . . ?
C3B Fe1 C1B 68.06(15) . . ?
C3A Fe1 C1B 107.55(15) . . ?
C4A Fe1 C1B 119.12(15) . . ?
C2A Fe1 C1B 126.68(14) . . ?
C2B Fe1 C1B 40.52(14) . . ?
C5A Fe1 C1B 153.68(15) . . ?
C4B Fe1 C1B 67.64(15) . . ?
C3B Fe1 C5B 68.04(14) . . ?
C3A Fe1 C5B 119.77(14) . . ?
C4A Fe1 C5B 153.46(15) . . ?
C2A Fe1 C5B 109.00(14) . . ?
C2B Fe1 C5B 67.89(15) . . ?
C5A Fe1 C5B 165.02(14) . . ?
C4B Fe1 C5B 40.39(14) . . ?
C1B Fe1 C5B 40.01(14) . . ?
C3B Fe1 C1A 120.33(13) . . ?
C3A Fe1 C1A 68.19(13) . . ?
C4A Fe1 C1A 68.07(14) . . ?
C2A Fe1 C1A 40.57(12) . . ?
C2B Fe1 C1A 154.07(14) . . ?
C5A Fe1 C1A 40.18(13) . . ?
C4B Fe1 C1A 109.38(13) . . ?
C1B Fe1 C1A 164.48(14) . . ?
C5B Fe1 C1A 127.93(14) . . ?
C5A C1A C2A 107.3(3) . . ?
C5A C1A C7 126.8(3) . . ?
C2A C1A C7 126.0(3) . . ?
C5A C1A Fe1 69.55(19) . . ?
C2A C1A Fe1 69.16(18) . . ?
C7 C1A Fe1 126.9(2) . . ?
C3A C2A C1A 108.4(3) . . ?
C3A C2A Fe1 69.66(19) . . ?
C1A C2A Fe1 70.26(17) . . ?
C2A C3A C4A 107.9(3) . . ?
C2A C3A Fe1 69.93(18) . . ?
C4A C3A Fe1 69.77(19) . . ?
C5A C4A C3A 107.8(3) . . ?
C5A C4A Fe1 70.04(19) . . ?
C3A C4A Fe1 69.66(19) . . ?
C1A C5A C4A 108.6(3) . . ?
C1A C5A Fe1 70.28(18) . . ?
C4A C5A Fe1 69.50(19) . . ?
C5B C1B C2B 108.4(3) . . ?
C5B C1B Fe1 70.1(2) . . ?
C2B C1B Fe1 69.5(2) . . ?
C3B C2B C1B 107.6(3) . . ?
C3B C2B Fe1 69.46(19) . . ?
C1B C2B Fe1 69.97(19) . . ?
C4B C3B C2B 107.9(3) . . ?
C4B C3B Fe1 70.16(19) . . ?
C2B C3B Fe1 69.9(2) . . ?
C3B C4B C5B 108.1(3) . . ?
C3B C4B Fe1 69.41(19) . . ?
C5B C4B Fe1 70.01(19) . . ?
C1B C5B C4B 108.0(3) . . ?
C1B C5B Fe1 69.9(2) . . ?
C4B C5B Fe1 69.60(19) . . ?
C1 N1 C2 112.0(2) 2_556 . ?
C4 N2 C5 115.8(2) . . ?
C7 N3 C3 117.1(2) . . ?
N1 C1 C5 110.0(3) 2_556 . ?
N1 C2 C3 112.7(2) . . ?
N3 C3 C6 113.6(3) . . ?
N3 C3 C2 108.1(2) . . ?
C6 C3 C2 110.5(3) . . ?
N3 C3 C4 105.2(2) . . ?
C6 C3 C4 108.3(3) . . ?
C2 C3 C4 111.0(2) . . ?
N2 C4 C3 111.8(2) . . ?
N2 C5 C1 111.1(3) . . ?
N3 C7 C1A 110.7(3) . . ?

loop_
_geom_bond_atom_site_label_1
_geom_bond_atom_site_label_2
_geom_bond_distance
_geom_bond_site_symmetry_2
_geom_bond_publ_flag
Fe1 C3B 2.040(3) . ?
Fe1 C3A 2.041(3) . ?
Fe1 C4A 2.043(4) . ?
Fe1 C2A 2.045(3) . ?
Fe1 C2B 2.046(3) . ?
Fe1 C5A 2.050(3) . ?
Fe1 C4B 2.050(3) . ?
Fe1 C1B 2.052(3) . ?
Fe1 C5B 2.055(4) . ?
Fe1 C1A 2.059(3) . ?
C1A C5A 1.411(5) . ?
C1A C2A 1.423(4) . ?
C1A C7 1.497(5) . ?
C2A C3A 1.411(5) . ?
C3A C4A 1.416(5) . ?
C4A C5A 1.415(5) . ?
C1B C5B 1.405(5) . ?
C1B C2B 1.419(5) . ?
C2B C3B 1.418(5) . ?
C3B C4B 1.413(5) . ?
C4B C5B 1.417(5) . ?
N1 C1 1.449(4) 2_556 ?
N1 C2 1.454(4) . ?
N2 C4 1.447(4) . ?
N2 C5 1.458(4) . ?
N3 C7 1.469(4) . ?
N3 C3 1.470(4) . ?
C1 N1 1.449(4) 2_556 ?
C1 C5 1.518(5) . ?
C2 C3 1.533(4) . ?
C3 C6 1.530(4) . ?
C3 C4 1.538(4) . ?
